data_7209534
loop_
_publ_author_name
'Teng, Yun-lei'
'Dong, Bao-xia'
'Peng, Jun'
'Zhang, Shi-yang'
'Chen, Lu'
'Song, Liang'
'Ge, Jun'

_publ_section_title
;
 Spontaneous resolution of 3D chiral hexadecavanadate-based frameworks
 incorporating achiral flexible and rigid ligands
;
_journal_issue 15
_journal_name_full CrystEngComm
_journal_page_first 2783
_journal_paper_doi 10.1039/c2ce26719e
_journal_volume 15
_journal_year 2013
_chemical_formula_sum 'C78 H76 Cl Cu5 N20 O38.5 V16'
_chemical_formula_weight 3077.8
_chemical_name_systematic
;
?
;
_space_group_IT_number 98
_symmetry_cell_setting tetragonal
_symmetry_space_group_name_Hall 'I 4bw 2bw'
_symmetry_space_group_name_H-M 'I 41 2 2'
_atom_sites_solution_hydrogens geom
_atom_sites_solution_primary direct
_atom_sites_solution_secondary difmap
_audit_creation_method SHELXL-97
_cell_angle_alpha 90.00
_cell_angle_beta 90.00
_cell_angle_gamma 90.00
_cell_formula_units_Z 8
_cell_length_a 27.672(4)
_cell_length_b 27.672(4)
_cell_length_c 26.693(5)
_cell_measurement_reflns_used 8514
_cell_measurement_temperature 293(2)
_cell_measurement_theta_max 24.50
_cell_measurement_theta_min 3.05
_cell_volume 20440(6)
_computing_cell_refinement PROCESS-AUTO
_computing_data_collection PROCESS-AUTO
_computing_data_reduction PROCESS-AUTO
_computing_molecular_graphics 'SHELXTL-PLUS (Sheldrick, 1990)'
_computing_publication_material SHELXL-97
_computing_structure_refinement 'SHELXL-97 (Sheldrick, 1997)'
_computing_structure_solution 'SHELXS-97 (Sheldrick, 1990)'
_diffrn_ambient_temperature 293(2)
_diffrn_measured_fraction_theta_full 0.997
_diffrn_measured_fraction_theta_max 0.997
_diffrn_radiation_monochromator graphite
_diffrn_radiation_source 'fine-focus sealed tube'
_diffrn_radiation_type MoK\a
_diffrn_radiation_wavelength 0.71073
_diffrn_reflns_av_R_equivalents 0.1209
_diffrn_reflns_av_sigmaI/netI 0.0823
_diffrn_reflns_limit_h_max 30
_diffrn_reflns_limit_h_min -31
_diffrn_reflns_limit_k_max 32
_diffrn_reflns_limit_k_min -32
_diffrn_reflns_limit_l_max 31
_diffrn_reflns_limit_l_min -30
_diffrn_reflns_number 64690
_diffrn_reflns_theta_full 24.50
_diffrn_reflns_theta_max 24.50
_diffrn_reflns_theta_min 3.05
_exptl_absorpt_coefficient_mu 2.519
_exptl_absorpt_correction_T_max 0.604
_exptl_absorpt_correction_T_min 0.499
_exptl_absorpt_correction_type multi-scan
_exptl_absorpt_process_details 'ABSCOR by T.Higashi 8 March, 1995'
_exptl_crystal_colour black
_exptl_crystal_density_diffrn 1.999
_exptl_crystal_density_meas ?
_exptl_crystal_density_method 'not measured'
_exptl_crystal_description block
_exptl_crystal_F_000 12160
_exptl_crystal_size_max 0.28
_exptl_crystal_size_mid 0.24
_exptl_crystal_size_min 0.20
_refine_diff_density_max 0.899
_refine_diff_density_min -0.880
_refine_diff_density_rms 0.102
_refine_ls_abs_structure_details 'Flack H D (1983), Acta Cryst. A39, 876-881'
_refine_ls_abs_structure_Flack 0.04(3)
_refine_ls_extinction_method none
_refine_ls_goodness_of_fit_ref 0.926
_refine_ls_hydrogen_treatment constr
_refine_ls_matrix_type full
_refine_ls_number_parameters 643
_refine_ls_number_reflns 8514
_refine_ls_number_restraints 2
_refine_ls_restrained_S_all 0.927
_refine_ls_R_factor_all 0.1204
_refine_ls_R_factor_gt 0.0620
_refine_ls_shift/su_max 0.000
_refine_ls_shift/su_mean 0.000
_refine_ls_structure_factor_coef Fsqd
_refine_ls_weighting_details 'calc w=1/[\s^2^(Fo^2^)+(0.1005P)^2^+0.0000P] where P=(Fo^2^+2Fc^2^)/3'
_refine_ls_weighting_scheme calc
_refine_ls_wR_factor_gt 0.1471
_refine_ls_wR_factor_ref 0.1721
_reflns_number_gt 4807
_reflns_number_total 8514
_reflns_threshold_expression >2sigma(I)
_cod_data_source_file c2ce26719e.txt
_cod_data_source_block ds
_cod_depositor_comments
;
The following automatic conversions were performed:

'_exptl_crystal_density_meas' value 'none' was changed to '?' - the
value is perceived as not measured.

Automatic conversion script
Id: cif_fix_values 3008 2015-01-20 13:52:24Z robertas 
;
_cod_original_sg_symbol_H-M I4122
_cod_database_code 7209534

loop_
_symmetry_equiv_pos_as_xyz
'x, y, z'
'-x+1/2, -y+1/2, z+1/2'
'-y, x+1/2, z+1/4'
'y+1/2, -x, z+3/4'
'-x+1/2, y, -z+3/4'
'x, -y+1/2, -z+1/4'
'y+1/2, x+1/2, -z+1/2'
'-y, -x, -z'
'x+1/2, y+1/2, z+1/2'
'-x+1, -y+1, z+1'
'-y+1/2, x+1, z+3/4'
'y+1, -x+1/2, z+5/4'
'-x+1, y+1/2, -z+5/4'
'x+1/2, -y+1, -z+3/4'
'y+1, x+1, -z+1'
'-y+1/2, -x+1/2, -z+1/2'

loop_
_atom_site_label
_atom_site_type_symbol
_atom_site_fract_x
_atom_site_fract_y
_atom_site_fract_z
_atom_site_U_iso_or_equiv
_atom_site_adp_type
_atom_site_occupancy
_atom_site_symmetry_multiplicity
_atom_site_calc_flag
_atom_site_refinement_flags
Cu1 Cu 0.2500 0.50846(7) 0.8750 0.0599(5) Uani 1 2 d S
Cu2 Cu 0.30091(8) 0.25373(12) 0.68315(8) 0.1406(11) Uani 1 1 d .
Cu3 Cu 0.66797(8) 0.22094(10) 0.80929(9) 0.1221(8) Uani 1 1 d .
V1 V 0.45517(7) 0.46061(7) 0.88560(6) 0.0513(5) Uani 1 1 d .
V2 V 0.53131(7) 0.61316(7) 0.80768(7) 0.0512(5) Uani 1 1 d .
V3 V 0.42359(6) 0.43289(7) 0.69078(6) 0.0469(4) Uani 1 1 d .
V4 V 0.38386(6) 0.48272(7) 0.80791(6) 0.0460(5) Uani 1 1 d .
V5 V 0.51806(7) 0.38455(7) 0.71309(8) 0.0568(5) Uani 1 1 d .
V6 V 0.43192(6) 0.57771(6) 0.83201(6) 0.0432(4) Uani 1 1 d .
V7 V 0.38819(7) 0.53280(7) 0.71308(7) 0.0497(5) Uani 1 1 d .
V8 V 0.46139(11) 0.54513(13) 0.63473(10) 0.1153(11) Uani 1 1 d .
N1 N 0.2807(3) 0.5114(3) 0.9377(3) 0.052(2) Uani 1 1 d .
N2 N 0.3372(3) 0.5200(3) 0.9944(3) 0.054(2) Uani 1 1 d D
N5 N 0.3668(4) 0.2380(6) 0.6850(4) 0.097(4) Uani 1 1 d .
N6 N 0.4334(4) 0.1967(5) 0.6821(4) 0.078(3) Uani 1 1 d .
N7 N 0.5253(5) 0.1896(5) 0.8237(4) 0.091(4) Uani 1 1 d .
N8 N 0.5987(5) 0.2171(6) 0.8142(6) 0.121(5) Uani 1 1 d .
N9 N 0.7325(5) 0.1941(5) 0.8110(5) 0.095(4) Uiso 1 1 d .
N10 N 0.7063(4) 0.2846(4) 0.8089(4) 0.084(3) Uani 1 1 d .
O1 O 0.4663(3) 0.6165(2) 0.7813(3) 0.0489(17) Uani 1 1 d .
O2 O 0.4186(2) 0.4283(3) 0.8280(3) 0.0533(18) Uani 1 1 d .
O3 O 0.4249(2) 0.5866(3) 0.6962(3) 0.0561(19) Uani 1 1 d .
O4 O 0.3889(3) 0.4016(3) 0.6578(3) 0.066(2) Uani 1 1 d .
O5 O 0.5453(3) 0.6673(3) 0.8266(3) 0.072(2) Uani 1 1 d .
O6 O 0.4002(3) 0.6159(3) 0.8634(3) 0.060(2) Uani 1 1 d .
O7 O 0.3305(2) 0.4759(3) 0.8288(3) 0.0553(19) Uani 1 1 d .
O8 O 0.4880(2) 0.4238(3) 0.6639(2) 0.057(2) Uani 1 1 d .
O9 O 0.5213(3) 0.3308(3) 0.6915(3) 0.072(2) Uani 1 1 d .
O10 O 0.4195(2) 0.5136(2) 0.8609(2) 0.0450(17) Uani 1 1 d .
O11 O 0.3849(2) 0.4657(2) 0.7408(2) 0.0475(17) Uani 1 1 d .
O12 O 0.5000 0.5000 0.9128(3) 0.049(2) Uani 1 2 d S
O13 O 0.3362(3) 0.5425(3) 0.6914(3) 0.067(2) Uani 1 1 d .
O14 O 0.4969(2) 0.5808(2) 0.8609(2) 0.0471(17) Uani 1 1 d .
O15 O 0.4509(2) 0.3897(2) 0.7408(2) 0.0482(17) Uani 1 1 d .
O16 O 0.3895(2) 0.5478(2) 0.7815(2) 0.0438(17) Uani 1 1 d .
O17 O 0.4242(2) 0.4984(3) 0.6632(2) 0.0502(18) Uani 1 1 d .
O18 O 0.4365(5) 0.5727(5) 0.5884(4) 0.047(3) Uani 0.50 1 d P
O19 O 0.5000 0.5000 0.5998(5) 0.078(3) Uani 1 2 d S
O19' O 0.5000 0.5000 0.6467(3) 0.043(2) Uani 1 2 d S
O20 O 0.4282(3) 0.4389(3) 0.9325(3) 0.067(2) Uani 1 1 d .
Cl1 Cl 0.5000 0.5000 0.76592(13) 0.0541(9) Uani 1 2 d S
C1 C 0.2593(5) 0.5157(4) 0.9847(4) 0.068(3) Uani 1 1 d .
H1A H 0.2263 0.5150 0.9915 0.081 Uiso 1 1 calc R
C2 C 0.2950(5) 0.5209(4) 1.0186(4) 0.065(3) Uani 1 1 d .
H2A H 0.2909 0.5246 1.0530 0.078 Uiso 1 1 calc R
C3 C 0.3271(4) 0.5150(4) 0.9454(4) 0.052(3) Uani 1 1 d .
H3A H 0.3503 0.5141 0.9202 0.062 Uiso 1 1 calc R
C4 C 0.3827(4) 0.5188(6) 1.0153(5) 0.100(5) Uiso 1 1 d D
H4A H 0.3803 0.5347 1.0476 0.120 Uiso 1 1 calc R
H4B H 0.3899 0.4851 1.0220 0.120 Uiso 1 1 calc R
C6 C 0.2748(7) 0.3644(8) 0.6733(6) 0.122(7) Uani 1 1 d .
H6A H 0.3069 0.3737 0.6700 0.146 Uiso 1 1 calc R
C7 C 0.2387(8) 0.3985(8) 0.6718(7) 0.119(6) Uiso 1 1 d .
H7A H 0.2473 0.4309 0.6694 0.142 Uiso 1 1 calc R
C8 C 0.1970(10) 0.3884(9) 0.6734(8) 0.147(8) Uiso 1 1 d .
H8A H 0.1754 0.4140 0.6703 0.176 Uiso 1 1 calc R
C9 C 0.1765(6) 0.3428(7) 0.6796(5) 0.102(5) Uani 1 1 d .
C17 C 0.2148(5) 0.3059(5) 0.6828(4) 0.069(4) Uani 1 1 d .
N4 N 0.2623(4) 0.3144(5) 0.6799(4) 0.078(3) Uani 1 1 d .
C10 C 0.1283(8) 0.3247(8) 0.6828(7) 0.134(7) Uiso 1 1 d .
H10A H 0.1034 0.3472 0.6803 0.160 Uiso 1 1 calc R
C11 C 0.1156(9) 0.2784(9) 0.6893(8) 0.145(7) Uiso 1 1 d .
H11A H 0.0832 0.2697 0.6917 0.174 Uiso 1 1 calc R
C12 C 0.1495(7) 0.2458(6) 0.6921(6) 0.103(5) Uani 1 1 d .
C13 C 0.1421(8) 0.1953(8) 0.6986(7) 0.132(7) Uiso 1 1 d .
H13A H 0.1106 0.1837 0.6999 0.159 Uiso 1 1 calc R
C14 C 0.1768(10) 0.1657(10) 0.7025(8) 0.154(8) Uiso 1 1 d .
H14A H 0.1688 0.1337 0.7093 0.185 Uiso 1 1 calc R
C15 C 0.2228(9) 0.1758(7) 0.6981(6) 0.127(7) Uani 1 1 d .
H15A H 0.2464 0.1519 0.7001 0.152 Uiso 1 1 calc R
C16 C 0.1997(5) 0.2567(6) 0.6893(4) 0.074(4) Uani 1 1 d .
C18 C 0.3855(5) 0.1955(6) 0.6814(5) 0.080(4) Uani 1 1 d .
H18A H 0.3674 0.1673 0.6786 0.096 Uiso 1 1 calc R
C19 C 0.4056(7) 0.2675(6) 0.6899(5) 0.094(5) Uani 1 1 d .
H19A H 0.4041 0.3009 0.6941 0.112 Uiso 1 1 calc R
C20 C 0.4456(6) 0.2423(7) 0.6880(5) 0.086(4) Uani 1 1 d .
H20A H 0.4769 0.2544 0.6903 0.103 Uiso 1 1 calc R
C21 C 0.4655(6) 0.1530(6) 0.6825(5) 0.099(5) Uani 1 1 d .
H21A H 0.4460 0.1240 0.6789 0.119 Uiso 1 1 calc R
H21B H 0.4877 0.1544 0.6544 0.119 Uiso 1 1 calc R
C22 C 0.4929(5) 0.1506(6) 0.7296(5) 0.097(5) Uani 1 1 d .
H22A H 0.5159 0.1771 0.7307 0.116 Uiso 1 1 calc R
H22B H 0.5111 0.1206 0.7306 0.116 Uiso 1 1 calc R
C23 C 0.4609(6) 0.1533(7) 0.7743(6) 0.105(5) Uani 1 1 d .
H23A H 0.4385 0.1264 0.7735 0.126 Uiso 1 1 calc R
H23B H 0.4422 0.1829 0.7728 0.126 Uiso 1 1 calc R
C24 C 0.4885(5) 0.1521(6) 0.8231(6) 0.101(5) Uani 1 1 d .
H24A H 0.4663 0.1569 0.8508 0.121 Uiso 1 1 calc R
H24B H 0.5036 0.1207 0.8272 0.121 Uiso 1 1 calc R
C25 C 0.5213(6) 0.2402(6) 0.8227(7) 0.111(5) Uani 1 1 d .
H25A H 0.4928 0.2577 0.8258 0.133 Uiso 1 1 calc R
C26 C 0.5651(8) 0.2587(8) 0.8164(7) 0.130(6) Uiso 1 1 d .
H26A H 0.5731 0.2913 0.8139 0.156 Uiso 1 1 calc R
C27 C 0.5728(5) 0.1778(5) 0.8185(6) 0.079(4) Uani 1 1 d .
H27A H 0.5849 0.1465 0.8182 0.094 Uiso 1 1 calc R
C28 C 0.6925(6) 0.3327(6) 0.8071(6) 0.104(5) Uiso 1 1 d .
H28A H 0.6599 0.3404 0.8038 0.125 Uiso 1 1 calc R
C29 C 0.7260(7) 0.3691(7) 0.8103(6) 0.110(5) Uiso 1 1 d .
H29A H 0.7158 0.4011 0.8091 0.132 Uiso 1 1 calc R
C30 C 0.7715(8) 0.3595(8) 0.8148(7) 0.138(7) Uiso 1 1 d .
H30A H 0.7933 0.3850 0.8172 0.165 Uiso 1 1 calc R
C31 C 0.7892(7) 0.3124(5) 0.8163(6) 0.091(5) Uani 1 1 d .
C32 C 0.8379(6) 0.3008(6) 0.8187(6) 0.097(5) Uani 1 1 d .
H32A H 0.8616 0.3246 0.8188 0.116 Uiso 1 1 calc R
C33 C 0.8486(7) 0.2571(7) 0.8208(6) 0.111(5) Uiso 1 1 d .
H33A H 0.8812 0.2499 0.8248 0.133 Uiso 1 1 calc R
C34 C 0.8162(7) 0.2164(8) 0.8179(7) 0.122(6) Uiso 1 1 d .
C35 C 0.8322(8) 0.1672(7) 0.8166(6) 0.123(6) Uani 1 1 d .
H35A H 0.8645 0.1581 0.8170 0.147 Uiso 1 1 calc R
C36 C 0.7918(9) 0.1326(7) 0.8147(8) 0.140(8) Uani 1 1 d .
H36A H 0.7982 0.0997 0.8169 0.168 Uiso 1 1 calc R
C37 C 0.7455(9) 0.1479(7) 0.8098(7) 0.130(7) Uani 1 1 d .
H37A H 0.7215 0.1247 0.8055 0.156 Uiso 1 1 calc R
C38 C 0.7686(5) 0.2297(6) 0.8130(5) 0.086(4) Uani 1 1 d .
C39 C 0.7542(5) 0.2784(5) 0.8115(5) 0.070(3) Uani 1 1 d .
O1W O 0.4689(10) 0.4689(10) 0.5000 0.140(12) Uiso 0.50 2 d SP
N3 N 0.2344(4) 0.2238(4) 0.6904(4) 0.079(3) Uiso 1 1 d .
C5' C 0.4158(6) 0.5842(6) 1.0000 0.098(6) Uiso 1 2 d S
C5 C 0.4216(7) 0.5371(9) 0.9927(9) 0.075(7) Uiso 0.50 1 d PD

loop_
_atom_site_aniso_label
_atom_site_aniso_U_11
_atom_site_aniso_U_22
_atom_site_aniso_U_33
_atom_site_aniso_U_23
_atom_site_aniso_U_13
_atom_site_aniso_U_12
Cu1 0.0569(13) 0.0547(13) 0.0683(11) 0.000 -0.0226(10) 0.000
Cu2 0.0887(15) 0.223(3) 0.1103(15) -0.0382(18) -0.0205(13) 0.0748(18)
Cu3 0.0853(15) 0.141(2) 0.1397(19) 0.0117(16) -0.0011(14) -0.0436(14)
V1 0.0461(12) 0.0609(13) 0.0471(9) 0.0114(9) 0.0087(8) 0.0164(9)
V2 0.0491(12) 0.0419(11) 0.0626(12) -0.0044(9) -0.0085(9) -0.0026(9)
V3 0.0387(11) 0.0501(12) 0.0520(10) -0.0090(9) 0.0010(8) -0.0052(9)
V4 0.0317(10) 0.0551(12) 0.0513(10) 0.0032(8) 0.0032(8) 0.0007(9)
V5 0.0519(13) 0.0523(12) 0.0662(12) -0.0115(10) 0.0007(10) 0.0037(11)
V6 0.0377(11) 0.0420(11) 0.0500(9) -0.0035(8) -0.0028(8) 0.0065(8)
V7 0.0379(11) 0.0594(13) 0.0516(10) 0.0041(9) -0.0041(8) 0.0037(9)
V8 0.095(2) 0.154(3) 0.0971(19) 0.0409(19) -0.0255(16) -0.0468(19)
N1 0.054(6) 0.042(5) 0.059(5) -0.003(4) 0.007(5) 0.009(4)
N2 0.046(5) 0.059(6) 0.057(5) 0.000(5) -0.008(5) 0.000(4)
N5 0.066(8) 0.134(13) 0.092(8) -0.025(9) -0.013(7) 0.044(9)
N6 0.069(8) 0.087(9) 0.078(7) -0.010(6) 0.006(6) 0.015(7)
N7 0.077(9) 0.102(10) 0.093(8) 0.020(7) -0.014(7) -0.003(8)
N8 0.090(10) 0.113(12) 0.159(13) -0.004(10) -0.016(9) 0.010(9)
N10 0.094(9) 0.060(8) 0.097(8) -0.010(6) 0.026(7) 0.020(6)
O1 0.052(5) 0.038(4) 0.057(4) 0.000(3) 0.002(3) -0.006(4)
O2 0.040(4) 0.050(5) 0.070(4) 0.020(4) 0.006(3) -0.004(3)
O3 0.030(4) 0.067(5) 0.071(4) 0.015(4) -0.010(3) -0.006(3)
O4 0.054(5) 0.074(6) 0.069(4) -0.025(4) 0.004(4) -0.019(4)
O5 0.069(6) 0.041(5) 0.107(6) -0.021(4) -0.025(5) 0.000(4)
O6 0.043(4) 0.062(5) 0.076(5) -0.019(4) -0.007(4) 0.020(4)
O7 0.027(4) 0.069(5) 0.070(5) 0.002(4) 0.011(3) 0.001(4)
O8 0.042(5) 0.077(6) 0.050(4) -0.003(4) 0.005(3) 0.007(4)
O9 0.067(6) 0.041(5) 0.108(6) -0.029(4) 0.013(5) 0.004(4)
O10 0.030(4) 0.056(5) 0.049(4) 0.005(3) -0.003(3) 0.009(3)
O11 0.025(4) 0.054(4) 0.063(4) 0.011(4) 0.001(3) -0.005(3)
O12 0.025(5) 0.063(7) 0.058(5) 0.000 0.000 0.017(4)
O13 0.036(4) 0.095(6) 0.070(5) 0.024(4) -0.029(4) 0.003(4)
O14 0.046(4) 0.044(4) 0.051(4) -0.014(3) -0.007(3) 0.009(3)
O15 0.046(4) 0.041(4) 0.057(4) -0.002(3) 0.006(3) -0.003(3)
O16 0.030(4) 0.051(5) 0.050(4) 0.005(3) -0.003(3) 0.003(3)
O17 0.047(5) 0.060(5) 0.044(3) 0.001(3) 0.005(3) -0.002(4)
O18 0.055(9) 0.064(10) 0.022(6) 0.018(6) -0.012(6) -0.002(7)
O19 0.046(7) 0.094(10) 0.093(9) 0.000 0.000 0.004(6)
O19' 0.030(5) 0.061(7) 0.038(5) 0.000 0.000 0.017(4)
O20 0.062(5) 0.081(6) 0.058(4) 0.024(4) 0.015(4) 0.010(4)
Cl1 0.043(2) 0.053(3) 0.066(2) 0.000 0.000 -0.0032(19)
C1 0.066(8) 0.072(9) 0.065(7) -0.005(6) 0.016(7) 0.006(7)
C2 0.075(9) 0.066(8) 0.054(7) 0.000(6) 0.005(7) 0.006(7)
C3 0.037(6) 0.076(8) 0.043(6) -0.011(5) -0.013(5) -0.006(6)
C6 0.088(13) 0.18(2) 0.100(12) -0.002(12) 0.011(10) -0.060(14)
C9 0.092(12) 0.152(17) 0.063(8) 0.000(9) 0.000(8) 0.002(12)
C17 0.070(10) 0.079(10) 0.059(7) 0.003(7) -0.013(6) 0.029(8)
N4 0.051(7) 0.100(9) 0.082(7) 0.007(6) 0.003(6) -0.010(6)
C12 0.104(13) 0.089(12) 0.114(12) 0.005(10) -0.012(10) 0.008(10)
C15 0.16(2) 0.135(17) 0.085(11) 0.028(11) 0.001(12) 0.021(14)
C16 0.058(9) 0.099(12) 0.066(7) 0.001(8) -0.016(6) -0.009(8)
C18 0.054(9) 0.089(11) 0.097(10) -0.010(8) 0.004(8) -0.009(8)
C19 0.117(14) 0.069(10) 0.094(10) -0.015(8) -0.023(10) -0.011(11)
C20 0.070(10) 0.100(13) 0.088(10) -0.008(9) -0.003(8) -0.006(10)
C21 0.112(13) 0.097(12) 0.089(10) -0.020(9) -0.019(10) 0.030(10)
C22 0.070(10) 0.137(15) 0.084(9) 0.004(9) -0.014(9) 0.042(10)
C23 0.075(10) 0.138(15) 0.102(11) 0.010(11) -0.032(10) -0.031(10)
C24 0.073(10) 0.119(14) 0.111(12) 0.041(10) 0.009(9) -0.021(10)
C25 0.091(12) 0.081(12) 0.160(15) -0.020(11) 0.000(11) 0.029(10)
C27 0.063(9) 0.046(8) 0.127(11) 0.015(8) -0.035(8) -0.012(7)
C31 0.116(14) 0.067(10) 0.091(10) -0.011(8) 0.033(10) -0.018(10)
C32 0.094(13) 0.096(13) 0.101(11) -0.021(9) 0.038(10) -0.036(10)
C35 0.144(18) 0.105(15) 0.119(13) 0.016(12) 0.031(13) 0.058(13)
C36 0.17(2) 0.069(13) 0.18(2) 0.002(13) 0.049(17) 0.037(14)
C37 0.16(2) 0.104(15) 0.129(15) -0.022(11) -0.006(14) 0.049(14)
C38 0.037(8) 0.141(15) 0.081(8) -0.006(9) 0.009(7) 0.014(8)
C39 0.056(8) 0.067(9) 0.087(9) 0.001(7) 0.016(7) 0.001(7)

loop_
_atom_type_symbol
_atom_type_description
_atom_type_scat_dispersion_real
_atom_type_scat_dispersion_imag
_atom_type_scat_source
C C 0.0033 0.0016 'International Tables Vol C Tables 4.2.6.8 and 6.1.1.4'
H H 0.0000 0.0000 'International Tables Vol C Tables 4.2.6.8 and 6.1.1.4'
N N 0.0061 0.0033 'International Tables Vol C Tables 4.2.6.8 and 6.1.1.4'
O O 0.0106 0.0060 'International Tables Vol C Tables 4.2.6.8 and 6.1.1.4'
Cl Cl 0.1484 0.1585 'International Tables Vol C Tables 4.2.6.8 and 6.1.1.4'
V V 0.3005 0.5294 'International Tables Vol C Tables 4.2.6.8 and 6.1.1.4'
Cu Cu 0.3201 1.2651 'International Tables Vol C Tables 4.2.6.8 and 6.1.1.4'

loop_
_geom_angle_atom_site_label_1
_geom_angle_atom_site_label_2
_geom_angle_atom_site_label_3
_geom_angle
_geom_angle_site_symmetry_1
_geom_angle_site_symmetry_3
N1 Cu1 N1 175.0(5) 5_556 .
N5 Cu2 N4 135.9(6) . .
N5 Cu2 N3 141.8(7) . .
N4 Cu2 N3 82.0(5) . .
N8 Cu3 N9 153.7(6) . .
N8 Cu3 N10 124.2(6) . .
N9 Cu3 N10 81.5(5) . .
O20 V1 O12 103.6(4) . .
O20 V1 O14 112.4(4) . 10_554
O12 V1 O14 91.4(2) . 10_554
O20 V1 O10 109.1(3) . .
O12 V1 O10 91.8(2) . .
O14 V1 O10 136.3(3) 10_554 .
O20 V1 O2 101.3(4) . .
O12 V1 O2 155.1(3) . .
O14 V1 O2 79.6(3) 10_554 .
O10 V1 O2 79.6(3) . .
O20 V1 V4 108.9(3) . .
O12 V1 V4 128.50(18) . .
O14 V1 V4 110.9(2) 10_554 .
O10 V1 V4 40.3(2) . .
O2 V1 V4 39.3(2) . .
O20 V1 V2 110.9(3) . 10_554
O12 V1 V2 128.11(18) . 10_554
O14 V1 V2 40.1(2) 10_554 10_554
O10 V1 V2 111.1(2) . 10_554
O2 V1 V2 39.4(2) . 10_554
V4 V1 V2 74.31(7) . 10_554
O5 V2 O15 105.9(4) . 10_554
O5 V2 O2 107.2(4) . 10_554
O15 V2 O2 93.2(3) 10_554 10_554
O5 V2 O14 108.4(4) . .
O15 V2 O14 145.1(3) 10_554 .
O2 V2 O14 82.4(3) 10_554 .
O5 V2 O1 106.8(4) . .
O15 V2 O1 84.2(3) 10_554 .
O2 V2 O1 145.2(3) 10_554 .
O14 V2 O1 80.3(3) . .
O5 V2 V5 111.4(3) . 10_554
O15 V2 V5 44.0(2) 10_554 10_554
O2 V2 V5 128.2(2) 10_554 10_554
O14 V2 V5 115.0(2) . 10_554
O1 V2 V5 40.2(2) . 10_554
O5 V2 V1 113.0(3) . 10_554
O15 V2 V1 128.2(2) 10_554 10_554
O2 V2 V1 43.8(2) 10_554 10_554
O14 V2 V1 38.7(2) . 10_554
O1 V2 V1 114.2(2) . 10_554
V5 V2 V1 134.29(8) 10_554 10_554
O5 V2 V6 117.0(3) . .
O15 V2 V6 116.1(2) 10_554 .
O2 V2 V6 114.6(2) 10_554 .
O14 V2 V6 40.1(2) . .
O1 V2 V6 40.5(2) . .
V5 V2 V6 76.15(7) 10_554 .
V1 V2 V6 74.67(6) 10_554 .
O4 V3 O8 106.5(4) . .
O4 V3 O11 108.0(4) . .
O8 V3 O11 145.4(3) . .
O4 V3 O15 106.6(4) . .
O8 V3 O15 79.4(3) . .
O11 V3 O15 91.7(3) . .
O4 V3 O17 107.8(4) . .
O8 V3 O17 88.5(3) . .
O11 V3 O17 80.2(3) . .
O15 V3 O17 145.5(3) . .
O4 V3 V7 115.0(3) . .
O8 V3 V7 119.6(2) . .
O11 V3 V7 41.3(2) . .
O15 V3 V7 123.9(2) . .
O17 V3 V7 38.91(19) . .
O4 V3 V5 113.6(3) . .
O8 V3 V5 38.1(2) . .
O11 V3 V5 123.6(2) . .
O15 V3 V5 41.4(2) . .
O17 V3 V5 118.7(2) . .
V7 V3 V5 131.17(8) . .
O7 V4 O11 108.9(3) . .
O7 V4 O2 106.3(3) . .
O11 V4 O2 93.8(3) . .
O7 V4 O10 105.7(3) . .
O11 V4 O10 144.6(3) . .
O2 V4 O10 83.2(3) . .
O7 V4 O16 108.2(3) . .
O11 V4 O16 83.3(3) . .
O2 V4 O16 144.4(3) . .
O10 V4 O16 79.3(3) . .
O7 V4 V7 113.7(3) . .
O11 V4 V7 43.4(2) . .
O2 V4 V7 128.2(2) . .
O10 V4 V7 114.2(2) . .
O16 V4 V7 39.90(19) . .
O7 V4 V1 110.7(3) . .
O11 V4 V1 128.4(2) . .
O2 V4 V1 44.0(2) . .
O10 V4 V1 39.29(19) . .
O16 V4 V1 113.4(2) . .
V7 V4 V1 133.89(8) . .
O7 V4 V6 116.0(3) . .
O11 V4 V6 114.9(2) . .
O2 V4 V6 114.6(2) . .
O10 V4 V6 39.7(2) . .
O16 V4 V6 39.93(19) . .
V7 V4 V6 75.55(6) . .
V1 V4 V6 74.56(6) . .
O9 V5 O3 105.6(4) . 10_554
O9 V5 O1 108.8(4) . 10_554
O3 V5 O1 92.7(3) 10_554 10_554
O9 V5 O8 108.0(4) . .
O3 V5 O8 87.6(3) 10_554 .
O1 V5 O8 141.6(3) 10_554 .
O9 V5 O15 104.6(4) . .
O3 V5 O15 149.5(3) 10_554 .
O1 V5 O15 81.7(3) 10_554 .
O8 V5 O15 79.0(3) . .
O9 V5 V2 111.4(3) . 10_554
O3 V5 V2 128.3(2) 10_554 10_554
O1 V5 V2 41.8(2) 10_554 10_554
O8 V5 V2 112.8(2) . 10_554
O15 V5 V2 39.90(19) . 10_554
O9 V5 V8 110.6(3) . 10_554
O3 V5 V8 50.3(2) 10_554 10_554
O1 V5 V8 131.6(2) 10_554 10_554
O8 V5 V8 37.4(2) . 10_554
O15 V5 V8 113.5(2) . 10_554
V2 V5 V8 135.20(10) 10_554 10_554
O9 V5 V3 113.2(3) . .
O3 V5 V3 120.7(2) 10_554 .
O1 V5 V3 113.7(2) 10_554 .
O8 V5 V3 39.1(2) . .
O15 V5 V3 39.95(19) . .
V2 V5 V3 75.51(7) 10_554 .
V8 V5 V3 74.30(9) 10_554 .
O6 V6 O14 105.5(3) . .
O6 V6 O10 107.0(3) . .
O14 V6 O10 92.5(3) . .
O6 V6 O16 107.9(3) . .
O14 V6 O16 146.6(3) . .
O10 V6 O16 77.7(3) . .
O6 V6 O1 105.3(4) . .
O14 V6 O1 78.7(3) . .
O10 V6 O1 147.7(3) . .
O16 V6 O1 92.7(3) . .
O6 V6 V2 113.5(3) . .
O14 V6 V2 39.38(19) . .
O10 V6 V2 122.79(19) . .
O16 V6 V2 122.5(2) . .
O1 V6 V2 39.5(2) . .
O6 V6 V4 116.3(3) . .
O14 V6 V4 121.8(2) . .
O10 V6 V4 38.72(19) . .
O16 V6 V4 39.22(19) . .
O1 V6 V4 122.8(2) . .
V2 V6 V4 130.17(7) . .
O13 V7 O3 105.9(4) . .
O13 V7 O16 109.7(4) . .
O3 V7 O16 92.8(3) . .
O13 V7 O17 107.8(4) . .
O3 V7 O17 86.9(3) . .
O16 V7 O17 141.1(3) . .
O13 V7 O11 104.7(4) . .
O3 V7 O11 149.1(3) . .
O16 V7 O11 81.2(3) . .
O17 V7 O11 79.6(3) . .
O13 V7 V4 111.4(3) . .
O3 V7 V4 128.3(2) . .
O16 V7 V4 41.7(2) . .
O17 V7 V4 113.1(2) . .
O11 V7 V4 39.5(2) . .
O13 V7 V8 110.5(3) . .
O3 V7 V8 49.9(2) . .
O16 V7 V8 131.0(2) . .
O17 V7 V8 37.1(2) . .
O11 V7 V8 113.8(2) . .
V4 V7 V8 135.22(10) . .
O13 V7 V3 112.6(3) . .
O3 V7 V3 120.9(2) . .
O16 V7 V3 113.1(2) . .
O17 V7 V3 39.9(2) . .
O11 V7 V3 39.76(19) . .
V4 V7 V3 75.21(7) . .
V8 V7 V3 74.90(9) . .
O18 V8 O19' 140.7(6) . .
O18 V8 O17 114.6(6) . .
O19' V8 O17 75.6(3) . .
O18 V8 O8 115.8(6) . 10_554
O19' V8 O8 77.3(3) . 10_554
O17 V8 O8 126.3(3) . 10_554
O18 V8 O19 100.1(6) . .
O19' V8 O19 40.6(4) . .
O17 V8 O19 93.2(3) . .
O8 V8 O19 95.1(3) 10_554 .
O18 V8 O3 97.3(5) . .
O19' V8 O3 122.0(4) . .
O17 V8 O3 78.7(3) . .
O8 V8 O3 77.9(3) 10_554 .
O19 V8 O3 162.6(4) . .
O18 V8 V5 108.6(5) . 10_554
O19' V8 V5 103.7(3) . 10_554
O17 V8 V5 106.6(2) . 10_554
O8 V8 V5 39.3(2) 10_554 10_554
O19 V8 V5 133.3(2) . 10_554
O3 V8 V5 38.78(19) . 10_554
O18 V8 V7 107.9(5) . .
O19' V8 V7 102.6(3) . .
O17 V8 V7 39.5(2) . .
O8 V8 V7 106.3(2) 10_554 .
O19 V8 V7 131.7(2) . .
O3 V8 V7 39.35(19) . .
V5 V8 V7 72.56(10) 10_554 .
C3 N1 C1 105.7(9) . .
C3 N1 Cu1 126.1(7) . .
C1 N1 Cu1 127.8(8) . .
C2 N2 C3 106.8(9) . .
C2 N2 C4 127.3(11) . .
C3 N2 C4 125.5(10) . .
C18 N5 C19 103.8(12) . .
C18 N5 Cu2 126.9(13) . .
C19 N5 Cu2 129.3(14) . .
C20 N6 C18 106.4(12) . .
C20 N6 C21 128.3(14) . .
C18 N6 C21 124.9(14) . .
C27 N7 C25 108.1(12) . .
C27 N7 C24 120.2(13) . .
C25 N7 C24 131.1(14) . .
C27 N8 C26 107.3(15) . .
C27 N8 Cu3 126.8(12) . .
C26 N8 Cu3 125.8(14) . .
C37 N9 C38 118.8(16) . .
C37 N9 Cu3 128.2(14) . .
C38 N9 Cu3 112.9(10) . .
C39 N10 C28 113.4(13) . .
C39 N10 Cu3 113.7(9) . .
C28 N10 Cu3 132.9(11) . .
V5 O1 V2 98.0(3) 10_554 .
V5 O1 V6 140.4(4) 10_554 .
V2 O1 V6 99.9(3) . .
V4 O2 V2 142.1(4) . 10_554
V4 O2 V1 96.8(3) . .
V2 O2 V1 96.8(3) 10_554 .
V5 O3 V7 139.7(4) 10_554 .
V5 O3 V8 90.9(3) 10_554 .
V7 O3 V8 90.8(3) . .
V8 O8 V5 103.3(4) 10_554 .
V8 O8 V3 143.6(5) 10_554 .
V5 O8 V3 102.8(3) . .
V1 O10 V4 100.4(3) . .
V1 O10 V6 138.4(4) . .
V4 O10 V6 101.6(3) . .
V4 O11 V3 142.6(4) . .
V4 O11 V7 97.1(3) . .
V3 O11 V7 98.9(3) . .
V1 O12 V1 132.5(5) 10_554 .
V1 O14 V2 101.2(3) 10_554 .
V1 O14 V6 139.7(4) 10_554 .
V2 O14 V6 100.5(3) . .
V2 O15 V3 142.3(4) 10_554 .
V2 O15 V5 96.1(3) 10_554 .
V3 O15 V5 98.6(3) . .
V7 O16 V4 98.4(3) . .
V7 O16 V6 140.5(4) . .
V4 O16 V6 100.8(3) . .
V8 O17 V7 103.4(4) . .
V8 O17 V3 145.2(4) . .
V7 O17 V3 101.2(3) . .
O19' O19 V8 60.4(3) . .
O19' O19 V8 60.4(3) . 10_554
V8 O19 V8 120.8(7) . 10_554
O19 O19' V8 79.0(3) . .
O19 O19' V8 79.0(3) . 10_554
V8 O19' V8 158.0(6) . 10_554
C2 C1 N1 107.5(11) . .
C2 C1 H1A 126.3 . .
N1 C1 H1A 126.3 . .
N2 C2 C1 108.4(10) . .
N2 C2 H2A 125.8 . .
C1 C2 H2A 125.8 . .
N1 C3 N2 111.5(9) . .
N1 C3 H3A 124.2 . .
N2 C3 H3A 124.2 . .
C5 C4 N2 123.1(16) . .
C5 C4 H4A 106.5 . .
N2 C4 H4A 106.5 . .
C5 C4 H4B 106.5 . .
N2 C4 H4B 106.5 . .
H4A C4 H4B 106.5 . .
C7 C6 N4 119.3(16) . .
C7 C6 H6A 120.3 . .
N4 C6 H6A 120.3 . .
C8 C7 C6 123(2) . .
C8 C7 H7A 118.5 . .
C6 C7 H7A 118.5 . .
C7 C8 C9 128(3) . .
C7 C8 H8A 116.1 . .
C9 C8 H8A 116.1 . .
C8 C9 C10 135(2) . .
C8 C9 C17 110.0(18) . .
C10 C9 C17 115.2(18) . .
N4 C17 C16 117.3(12) . .
N4 C17 C9 125.6(15) . .
C16 C17 C9 117.1(14) . .
C17 N4 C6 114.3(13) . .
C17 N4 Cu2 112.2(10) . .
C6 N4 Cu2 133.5(11) . .
C11 C10 C9 126(2) . .
C11 C10 H10A 117.0 . .
C9 C10 H10A 117.0 . .
C12 C11 C10 119(2) . .
C12 C11 H11A 120.6 . .
C10 C11 H11A 120.6 . .
C11 C12 C13 126(2) . .
C11 C12 C16 123.6(19) . .
C13 C12 C16 110.8(17) . .
C14 C13 C12 122(3) . .
C14 C13 H13A 118.8 . .
C12 C13 H13A 118.8 . .
C13 C14 C15 126(3) . .
C13 C14 H14A 116.9 . .
C15 C14 H14A 116.9 . .
C14 C15 N3 116(2) . .
C14 C15 H15A 121.8 . .
N3 C15 H15A 121.8 . .
N3 C16 C12 124.1(14) . .
N3 C16 C17 116.4(12) . .
C12 C16 C17 119.4(14) . .
N5 C18 N6 112.2(14) . .
N5 C18 H18A 123.9 . .
N6 C18 H18A 123.9 . .
C20 C19 N5 110.2(15) . .
C20 C19 H19A 124.9 . .
N5 C19 H19A 124.9 . .
C19 C20 N6 107.3(14) . .
C19 C20 H20A 126.3 . .
N6 C20 H20A 126.3 . .
C22 C21 N6 110.4(12) . .
C22 C21 H21A 109.6 . .
N6 C21 H21A 109.6 . .
C22 C21 H21B 109.6 . .
N6 C21 H21B 109.6 . .
H21A C21 H21B 108.1 . .
C21 C22 C23 112.0(13) . .
C21 C22 H22A 109.2 . .
C23 C22 H22A 109.2 . .
C21 C22 H22B 109.2 . .
C23 C22 H22B 109.2 . .
H22A C22 H22B 107.9 . .
C22 C23 C24 112.9(13) . .
C22 C23 H23A 109.0 . .
C24 C23 H23A 109.0 . .
C22 C23 H23B 109.0 . .
C24 C23 H23B 109.0 . .
H23A C23 H23B 107.8 . .
N7 C24 C23 110.3(12) . .
N7 C24 H24A 109.6 . .
C23 C24 H24A 109.6 . .
N7 C24 H24B 109.6 . .
C23 C24 H24B 109.6 . .
H24A C24 H24B 108.1 . .
C26 C25 N7 108.6(16) . .
C26 C25 H25A 125.7 . .
N7 C25 H25A 125.7 . .
C25 C26 N8 106.1(18) . .
C25 C26 H26A 127.0 . .
N8 C26 H26A 127.0 . .
N8 C27 N7 109.9(13) . .
N8 C27 H27A 125.1 . .
N7 C27 H27A 125.1 . .
C29 C28 N10 121.1(17) . .
C29 C28 H28A 119.4 . .
N10 C28 H28A 119.4 . .
C30 C29 C28 121(2) . .
C30 C29 H29A 119.5 . .
C28 C29 H29A 119.5 . .
C29 C30 C31 122(2) . .
C29 C30 H30A 118.8 . .
C31 C30 H30A 118.8 . .
C39 C31 C32 122.3(15) . .
C39 C31 C30 113.4(18) . .
C32 C31 C30 124.1(17) . .
C33 C32 C31 117.3(16) . .
C33 C32 H32A 121.3 . .
C31 C32 H32A 121.3 . .
C32 C33 C34 127(2) . .
C32 C33 H33A 116.3 . .
C34 C33 H33A 116.3 . .
C38 C34 C35 123(2) . .
C38 C34 C33 113.1(19) . .
C35 C34 C33 124(2) . .
C34 C35 C36 112.6(18) . .
C34 C35 H35A 123.7 . .
C36 C35 H35A 123.7 . .
C37 C36 C35 121.3(19) . .
C37 C36 H36A 119.4 . .
C35 C36 H36A 119.4 . .
N9 C37 C36 124(2) . .
N9 C37 H37A 118.2 . .
C36 C37 H37A 118.2 . .
C34 C38 N9 120.0(17) . .
C34 C38 C39 122.0(16) . .
N9 C38 C39 117.9(12) . .
N10 C39 C31 128.5(14) . .
N10 C39 C38 113.9(12) . .
C31 C39 C38 117.5(14) . .
C16 N3 C15 119.8(15) . .
C16 N3 Cu2 112.1(9) . .
C15 N3 Cu2 128.1(13) . .
C5 C5' C5 78(2) . 8_667
C5' C5 C4 102.1(17) . .
C5' C5 C5 51.2(11) . 8_667
C4 C5 C5 135(2) . 8_667

loop_
_geom_bond_atom_site_label_1
_geom_bond_atom_site_label_2
_geom_bond_distance
_geom_bond_site_symmetry_2
Cu1 N1 1.879(9) 5_556
Cu1 N1 1.879(9) .
Cu2 N5 1.875(11) .
Cu2 N4 1.991(12) .
Cu2 N3 2.028(11) .
Cu3 N8 1.923(15) .
Cu3 N9 1.934(13) .
Cu3 N10 2.055(12) .
V1 O20 1.577(7) .
V1 O12 1.804(4) .
V1 O14 1.872(7) 10_554
V1 O10 1.884(6) .
V1 O2 2.046(7) .
V1 V4 2.927(3) .
V1 V2 2.938(3) 10_554
V2 O5 1.628(7) .
V2 O15 1.852(7) 10_554
V2 O2 1.880(8) 10_554
V2 O14 1.931(7) .
V2 O1 1.934(7) .
V2 V5 2.871(3) 10_554
V2 V1 2.938(3) 10_554
V2 V6 2.992(3) .
V3 O4 1.565(7) .
V3 O8 1.938(7) .
V3 O11 1.938(7) .
V3 O15 1.946(7) .
V3 O17 1.957(7) .
V3 V7 2.993(3) .
V3 V5 2.996(3) .
V4 O7 1.589(7) .
V4 O11 1.852(7) .
V4 O2 1.866(7) .
V4 O10 1.925(7) .
V4 O16 1.941(7) .
V4 V7 2.888(3) .
V4 V6 3.015(3) .
V5 O9 1.598(7) .
V5 O3 1.825(7) 10_554
V5 O1 1.871(7) 10_554
V5 O8 1.895(7) .
V5 O15 2.005(7) .
V5 V2 2.871(3) 10_554
V5 V8 2.913(4) 10_554
V6 O6 1.609(7) .
V6 O14 1.959(7) .
V6 O10 1.966(7) .
V6 O16 1.970(7) .
V6 O1 1.973(7) .
V7 O13 1.575(7) .
V7 O3 1.859(7) .
V7 O16 1.873(6) .
V7 O17 1.916(7) .
V7 O11 2.000(7) .
V7 V8 2.932(4) .
V8 O18 1.607(11) .
V8 O19' 1.674(4) .
V8 O17 1.819(7) .
V8 O8 1.819(8) 10_554
V8 O19 1.890(7) .
V8 O3 2.242(8) .
V8 V5 2.913(4) 10_554
N1 C3 1.303(12) .
N1 C1 1.394(12) .
N2 C2 1.334(14) .
N2 C3 1.345(12) .
N2 C4 1.377(9) .
N5 C18 1.288(18) .
N5 C19 1.356(19) .
N6 C20 1.317(18) .
N6 C18 1.326(16) .
N6 C21 1.501(17) .
N7 C27 1.361(17) .
N7 C25 1.405(18) .
N7 C24 1.454(18) .
N8 C27 1.309(17) .
N8 C26 1.48(2) .
N9 C37 1.330(19) .
N9 C38 1.40(2) .
N10 C39 1.340(16) .
N10 C28 1.386(18) .
O1 V5 1.871(7) 10_554
O2 V2 1.880(8) 10_554
O3 V5 1.825(7) 10_554
O8 V8 1.819(8) 10_554
O12 V1 1.804(4) 10_554
O14 V1 1.872(7) 10_554
O15 V2 1.852(7) 10_554
O19 O19' 1.253(13) .
O19 V8 1.890(7) 10_554
O19' V8 1.674(4) 10_554
C1 C2 1.347(15) .
C1 H1A 0.9300 .
C2 H2A 0.9300 .
C3 H3A 0.9300 .
C4 C5 1.333(10) .
C4 H4A 0.9700 .
C4 H4B 0.9700 .
C6 C7 1.37(3) .
C6 N4 1.44(2) .
C6 H6A 0.9300 .
C7 C8 1.19(3) .
C7 H7A 0.9300 .
C8 C9 1.39(3) .
C8 H8A 0.9300 .
C9 C10 1.43(2) .
C9 C17 1.47(2) .
C17 N4 1.339(17) .
C17 C16 1.435(19) .
C10 C11 1.34(3) .
C10 H10A 0.9300 .
C11 C12 1.30(2) .
C11 H11A 0.9300 .
C12 C13 1.42(3) .
C12 C16 1.42(2) .
C13 C14 1.27(3) .
C13 H13A 0.9300 .
C14 C15 1.31(3) .
C14 H14A 0.9300 .
C15 N3 1.38(2) .
C15 H15A 0.9300 .
C16 N3 1.322(17) .
C18 H18A 0.9300 .
C19 C20 1.309(19) .
C19 H19A 0.9300 .
C20 H20A 0.9300 .
C21 C22 1.471(18) .
C21 H21A 0.9700 .
C21 H21B 0.9700 .
C22 C23 1.488(19) .
C22 H22A 0.9700 .
C22 H22B 0.9700 .
C23 C24 1.510(19) .
C23 H23A 0.9700 .
C23 H23B 0.9700 .
C24 H24A 0.9700 .
C24 H24B 0.9700 .
C25 C26 1.33(2) .
C25 H25A 0.9300 .
C26 H26A 0.9300 .
C27 H27A 0.9300 .
C28 C29 1.37(2) .
C28 H28A 0.9300 .
C29 C30 1.29(2) .
C29 H29A 0.9300 .
C30 C31 1.39(2) .
C30 H30A 0.9300 .
C31 C39 1.356(19) .
C31 C32 1.39(2) .
C32 C33 1.24(2) .
C32 H32A 0.9300 .
C33 C34 1.44(2) .
C33 H33A 0.9300 .
C34 C38 1.37(2) .
C34 C35 1.43(2) .
C35 C36 1.47(3) .
C35 H35A 0.9300 .
C36 C37 1.36(3) .
C36 H36A 0.9300 .
C37 H37A 0.9300 .
C38 C39 1.407(17) .
C5' C5 1.33(3) .
C5' C5 1.33(3) 8_667
C5 C5 1.66(4) 8_667
